data_1506323
loop_
_publ_author_name
'Rasappan, Ramesh'
'Hager, Markus'
'Gissibl, Anja'
'Reiser, Oliver'

_publ_section_title
;
 Highly enantioselective michael additions of indole to benzylidene
 malonate using simple bis(oxazoline) ligands: importance of metal/ligand
 ratio.
;
_journal_issue 26
_journal_name_full 'Organic letters'
_journal_page_first 6099
_journal_page_last 6102
_journal_paper_doi 10.1021/ol062697k
_journal_volume 8
_journal_year 2006
_chemical_absolute_configuration ad
_chemical_compound_source 'see text'
_chemical_formula_moiety 'C50 H69 Cu2 N15 O5, 3(C2 H3 N), 4(Cl O4)'
_chemical_formula_sum 'C56 H78 Cl4 Cu2 N18 O21'
_chemical_formula_weight 1608.27
_chemical_name_systematic ' ?'
_space_group_IT_number 1
_symmetry_cell_setting triclinic
_symmetry_Int_Tables_number 1
_symmetry_space_group_name_Hall 'P 1'
_symmetry_space_group_name_H-M 'P 1'
_atom_sites_solution_hydrogens geom
_atom_sites_solution_primary direct
_atom_sites_solution_secondary difmap
_cell_angle_alpha 77.309(16)
_cell_angle_beta 81.440(16)
_cell_angle_gamma 74.732(17)
_cell_formula_units_Z 1
_cell_length_a 12.0986(18)
_cell_length_b 12.7138(18)
_cell_length_c 13.3209(17)
_cell_measurement_reflns_used 8000
_cell_measurement_temperature 123
_cell_measurement_theta_max 25.84
_cell_measurement_theta_min 2.08
_cell_volume 1919.4(5)
_computing_cell_refinement 'STOE (1998)'
_computing_data_collection 'STOE (1998)'
_computing_data_reduction 'STOE (1998)'
_computing_molecular_graphics 'PLATON (Spek, 1990)'
_computing_publication_material 'PLATON (Spek, 2003)'
_computing_structure_refinement 'SHELXL-97 (Sheldrick, 1997)'
_computing_structure_solution 'SIR-97 (Altomare, 1993)'
_diffrn_ambient_temperature 123(1)
_diffrn_measured_fraction_theta_full 0.931
_diffrn_measured_fraction_theta_max 0.931
_diffrn_measurement_device_type 'STOE-IPDS diffractometer'
_diffrn_measurement_method rotation
_diffrn_radiation_monochromator graphite
_diffrn_radiation_source 'fine-focus sealed tube'
_diffrn_radiation_type 'Mo K\a'
_diffrn_radiation_wavelength 0.71073
_diffrn_reflns_av_R_equivalents 0.0568
_diffrn_reflns_av_sigmaI/netI 0.0830
_diffrn_reflns_limit_h_max 14
_diffrn_reflns_limit_h_min -14
_diffrn_reflns_limit_k_max 15
_diffrn_reflns_limit_k_min -15
_diffrn_reflns_limit_l_max 16
_diffrn_reflns_limit_l_min -16
_diffrn_reflns_number 24568
_diffrn_reflns_reduction_process ' ?'
_diffrn_reflns_theta_full 25.84
_diffrn_reflns_theta_max 25.84
_diffrn_reflns_theta_min 2.08
_diffrn_standards_decay_% 0
_diffrn_standards_interval_count 0
_diffrn_standards_interval_time 0
_diffrn_standards_number 0
_exptl_absorpt_coefficient_mu 0.771
_exptl_absorpt_correction_T_max 0.9167
_exptl_absorpt_correction_T_min 0.7914
_exptl_absorpt_correction_type numerical
_exptl_absorpt_process_details 'analytical from crystal shape (X-SHAPE, X-RED. STOE, 1996)'
_exptl_crystal_colour blue-green
_exptl_crystal_density_diffrn 1.391
_exptl_crystal_density_method 'Not Measured'
_exptl_crystal_description prism
_exptl_crystal_F_000 834
_exptl_crystal_size_max 0.32
_exptl_crystal_size_mid 0.16
_exptl_crystal_size_min 0.12
_refine_diff_density_max 1.800
_refine_diff_density_min -0.593
_refine_diff_density_rms 0.123
_refine_ls_abs_structure_details 'Flack H.D. (1983), Acta Cryst. A39, 876-881'
_refine_ls_abs_structure_Flack 0.022(17)
_refine_ls_extinction_method none
_refine_ls_goodness_of_fit_ref 1.010
_refine_ls_hydrogen_treatment mixed
_refine_ls_matrix_type full
_refine_ls_number_parameters 910
_refine_ls_number_reflns 13773
_refine_ls_number_restraints 3
_refine_ls_restrained_S_all 1.010
_refine_ls_R_factor_all 0.0919
_refine_ls_R_factor_gt 0.0748
_refine_ls_shift/su_max 0.001
_refine_ls_shift/su_mean 0.000
_refine_ls_structure_factor_coef Fsqd
_refine_ls_weighting_details 'calc w=1/[\s^2^(Fo^2^)+(0.1409P)^2^]         where P=(Fo^2^+2Fc^2^)/3'
_refine_ls_weighting_scheme calc
_refine_ls_wR_factor_gt 0.2015
_refine_ls_wR_factor_ref 0.2104
_reflns_number_gt 10301
_reflns_number_total 13773
_reflns_threshold_expression I>2\s(I)
_cod_data_source_file ol062697ksi20061105_102535.cif
_cod_data_source_block e053
_cod_depositor_comments
;
The following automatic conversions were performed:

'_symmetry_cell_setting' value 'Triclinic' changed to 'triclinic'
according to /home/saulius/struct/CIF-dictionaries/cif_core.dic
dictionary named 'cif_core.dic' version 2.4.1 from 2010-06-29.

Automatic conversion script
Id: cif_fix_values 1715 2011-07-08 13:25:40Z adriana 
;
_cod_database_code 1506323

loop_
_symmetry_equiv_pos_as_xyz
x,y,z

loop_
_atom_site_aniso_label
_atom_site_aniso_U_11
_atom_site_aniso_U_22
_atom_site_aniso_U_33
_atom_site_aniso_U_23
_atom_site_aniso_U_13
_atom_site_aniso_U_12
Cu1 0.0380(5) 0.0287(4) 0.0344(6) -0.0040(4) 0.0005(4) -0.0082(4)
Cu2 0.0421(5) 0.0267(4) 0.0356(6) -0.0025(4) 0.0006(4) -0.0094(4)
O1 0.047(3) 0.044(3) 0.049(4) -0.011(3) 0.002(3) -0.016(2)
O2 0.042(3) 0.045(3) 0.038(4) -0.013(2) 0.007(3) -0.015(2)
O3 0.034(3) 0.054(3) 0.041(4) 0.000(3) -0.005(3) -0.011(2)
O4 0.040(3) 0.033(3) 0.041(3) -0.004(2) 0.005(3) -0.015(2)
O5 0.058(4) 0.052(4) 0.047(4) -0.001(3) 0.002(3) -0.022(3)
N1 0.032(3) 0.031(3) 0.030(4) -0.007(3) 0.007(3) -0.004(2)
N2 0.040(3) 0.038(3) 0.032(4) -0.005(3) -0.003(3) -0.009(3)
N3 0.039(3) 0.043(4) 0.033(4) -0.008(3) 0.001(3) -0.010(3)
N4 0.046(4) 0.030(3) 0.033(4) -0.007(2) -0.001(3) -0.011(3)
N5 0.059(4) 0.019(3) 0.045(5) -0.004(3) -0.006(4) -0.007(3)
N6 0.053(4) 0.022(3) 0.043(4) -0.005(3) -0.006(3) -0.007(3)
N7 0.060(4) 0.036(4) 0.049(5) 0.002(3) -0.009(4) -0.012(3)
N8 0.054(5) 0.053(4) 0.049(5) -0.009(3) -0.001(4) -0.017(4)
N9 0.043(3) 0.022(3) 0.023(4) -0.004(2) 0.004(3) -0.007(2)
N10 0.039(3) 0.027(3) 0.026(4) -0.001(2) 0.003(3) -0.012(2)
N11 0.049(4) 0.028(3) 0.042(4) -0.007(3) 0.005(3) -0.016(3)
N12 0.038(3) 0.031(3) 0.041(4) -0.001(3) -0.002(3) -0.012(3)
N13 0.059(4) 0.025(3) 0.039(4) -0.001(3) -0.002(3) -0.016(3)
N14 0.058(4) 0.022(3) 0.040(4) -0.003(3) -0.003(3) -0.003(3)
N15 0.067(5) 0.028(3) 0.054(5) -0.014(3) 0.003(4) -0.011(3)
C1 0.034(4) 0.041(4) 0.033(5) -0.012(3) 0.012(3) -0.009(3)
C2 0.058(5) 0.047(5) 0.040(6) -0.015(4) 0.013(4) -0.019(4)
C3 0.047(4) 0.031(4) 0.036(5) -0.003(3) -0.013(4) -0.009(3)
C4 0.048(4) 0.034(4) 0.030(5) -0.006(3) -0.002(4) -0.006(3)
C5 0.047(4) 0.045(4) 0.048(6) -0.008(4) 0.005(4) -0.016(4)
C6 0.046(4) 0.033(4) 0.048(6) -0.005(3) 0.000(4) -0.005(3)
C7 0.039(4) 0.036(4) 0.064(7) -0.021(4) -0.004(4) -0.003(3)
C8 0.050(5) 0.063(6) 0.067(7) -0.031(5) 0.006(5) -0.005(4)
C9 0.052(5) 0.042(5) 0.066(7) -0.012(4) -0.011(5) -0.003(4)
C10 0.049(5) 0.054(5) 0.042(6) -0.019(4) 0.000(4) -0.004(4)
C11 0.065(6) 0.053(6) 0.068(8) 0.002(5) -0.019(6) -0.004(5)
C12 0.044(5) 0.074(7) 0.080(8) -0.028(6) -0.010(5) -0.001(5)
C14 0.051(4) 0.030(4) 0.026(4) -0.006(3) 0.002(4) -0.002(3)
C15 0.045(4) 0.030(4) 0.037(5) 0.001(3) -0.007(4) -0.006(3)
C16 0.065(5) 0.025(4) 0.057(6) -0.009(3) -0.016(5) -0.007(3)
C17 0.059(5) 0.042(4) 0.042(6) -0.013(4) 0.007(4) -0.009(4)
C18 0.062(6) 0.043(5) 0.063(7) -0.018(4) 0.002(5) 0.013(4)
C19 0.058(6) 0.088(8) 0.083(9) -0.045(7) -0.014(6) -0.004(6)
C20 0.059(6) 0.071(7) 0.064(8) -0.017(5) 0.002(5) 0.010(5)
C21 0.068(7) 0.058(6) 0.066(8) -0.024(5) 0.005(6) 0.015(5)
C22 0.081(7) 0.034(4) 0.058(7) -0.014(4) 0.006(5) -0.010(4)
C23 0.038(4) 0.024(3) 0.042(5) -0.004(3) 0.003(4) -0.007(3)
C24 0.039(4) 0.033(4) 0.046(5) -0.005(3) -0.001(4) -0.012(3)
C26 0.049(5) 0.060(5) 0.035(5) -0.004(4) 0.004(4) -0.021(4)
C27 0.045(4) 0.040(4) 0.048(6) -0.007(3) -0.001(4) -0.014(3)
C28 0.040(4) 0.043(4) 0.049(6) -0.009(4) 0.005(4) -0.007(3)
C29 0.055(5) 0.041(5) 0.087(8) -0.019(5) 0.006(5) -0.014(4)
C30 0.033(4) 0.067(6) 0.079(8) -0.016(5) 0.013(4) -0.016(4)
C31 0.039(4) 0.027(3) 0.030(4) -0.009(3) 0.009(3) -0.009(3)
C32 0.039(4) 0.034(4) 0.035(5) -0.008(3) 0.011(4) -0.008(3)
C33 0.044(4) 0.031(4) 0.034(5) 0.002(3) 0.002(4) -0.014(3)
C34 0.049(5) 0.036(4) 0.045(6) -0.002(4) 0.004(4) -0.013(4)
C35 0.053(5) 0.031(4) 0.071(7) -0.015(4) 0.016(5) -0.007(4)
C36 0.048(5) 0.049(5) 0.067(7) -0.001(4) -0.010(5) -0.008(4)
C37 0.041(4) 0.026(3) 0.040(5) -0.004(3) -0.003(4) -0.008(3)
C38 0.039(4) 0.027(3) 0.037(5) -0.001(3) -0.001(3) -0.009(3)
C39 0.049(5) 0.043(4) 0.039(5) -0.014(4) -0.004(4) -0.012(4)
C40 0.091(7) 0.028(4) 0.045(6) 0.003(3) -0.016(5) -0.006(4)
C41 0.068(6) 0.024(4) 0.064(6) -0.003(4) -0.023(5) 0.001(4)
C42 0.094(8) 0.044(5) 0.065(7) -0.006(4) -0.038(7) 0.014(5)
C43 0.143(15) 0.056(7) 0.113(13) 0.004(7) -0.091(13) -0.019(8)
C44 0.052(7) 0.084(9) 0.121(14) -0.005(8) -0.026(8) -0.003(6)
C45 0.072(7) 0.047(6) 0.107(11) -0.017(6) -0.021(7) 0.021(5)
C46 0.083(7) 0.037(4) 0.063(7) -0.009(4) -0.010(6) -0.007(4)
C47 0.068(6) 0.037(4) 0.047(6) -0.009(4) -0.006(5) -0.017(4)
C48 0.24(2) 0.041(6) 0.072(9) 0.006(5) -0.066(11) -0.048(8)
C49 0.041(4) 0.036(4) 0.057(6) -0.014(4) -0.010(4) -0.005(3)
C50 0.050(5) 0.044(5) 0.077(7) -0.009(4) -0.010(5) -0.009(4)
C55 0.059(5) 0.033(4) 0.044(5) -0.004(4) 0.000(4) -0.012(4)
C56 0.069(6) 0.043(5) 0.064(7) -0.016(4) 0.004(5) -0.013(4)
N16 0.058(5) 0.076(7) 0.089(8) -0.022(6) -0.010(6) -0.002(5)
C53 0.063(6) 0.053(6) 0.077(8) -0.032(6) 0.018(6) -0.005(5)
C54 0.162(15) 0.055(7) 0.092(11) -0.007(7) -0.022(11) 0.015(8)
N17 0.097(7) 0.077(6) 0.098(9) -0.018(6) -0.021(7) -0.042(6)
C51 0.066(7) 0.099(9) 0.072(9) -0.025(7) 0.001(6) -0.033(7)
C52 0.052(6) 0.074(7) 0.090(9) -0.016(6) 0.002(6) -0.021(5)
N18 0.095(8) 0.192(14) 0.050(8) -0.036(7) 0.015(6) -0.081(9)
C58 0.054(6) 0.118(11) 0.065(9) -0.013(7) 0.005(6) -0.036(6)
C59 0.127(12) 0.106(10) 0.042(8) -0.009(6) 0.010(8) -0.037(9)
Cl1 0.0664(14) 0.0407(10) 0.0510(15) -0.0074(9) 0.0036(12) -0.0099(9)
O6 0.65(6) 0.171(18) 0.20(2) -0.080(15) -0.26(3) 0.01(3)
O7 0.083(8) 0.48(4) 0.175(17) 0.15(2) -0.024(10) -0.118(15)
O8 0.044(5) 0.283(18) 0.072(8) -0.017(9) 0.003(5) 0.005(7)
O9 0.069(5) 0.094(6) 0.079(6) -0.032(5) -0.023(4) -0.011(4)
Cl2 0.0577(13) 0.0401(11) 0.0644(16) -0.0064(10) 0.0039(12) -0.0135(9)
O14 0.087(5) 0.057(4) 0.079(6) 0.014(4) -0.003(5) -0.022(4)
O15 0.096(6) 0.071(5) 0.103(8) 0.003(5) -0.032(6) 0.000(4)
O16 0.097(6) 0.061(5) 0.100(8) -0.023(4) 0.046(5) -0.016(4)
O49 0.150(9) 0.075(6) 0.091(7) -0.033(5) 0.003(7) -0.047(6)
Cl3 0.0673(13) 0.0283(9) 0.0468(14) -0.0034(8) -0.0136(11) -0.0067(8)
O17 0.075(4) 0.035(3) 0.048(4) -0.006(3) -0.005(3) 0.008(3)
O18 0.084(6) 0.051(5) 0.224(14) -0.034(6) -0.060(8) 0.001(4)
O19 0.208(12) 0.026(3) 0.053(6) -0.007(3) -0.005(6) 0.002(5)
O20 0.079(4) 0.027(3) 0.048(4) -0.011(2) 0.003(3) -0.014(3)
Cl4 0.0703(14) 0.0337(10) 0.0502(14) -0.0034(9) -0.0038(12) -0.0070(9)
O10 0.104(5) 0.027(3) 0.052(4) -0.003(3) -0.002(4) -0.018(3)
O11 0.143(8) 0.038(4) 0.088(7) -0.020(4) 0.029(6) -0.036(4)
O12 0.102(7) 0.066(5) 0.127(9) -0.042(5) 0.040(6) -0.013(5)
O13 0.198(14) 0.162(12) 0.063(7) 0.024(7) -0.056(9) -0.064(10)

loop_
_atom_site_label
_atom_site_type_symbol
_atom_site_thermal_displace_type
_atom_site_fract_x
_atom_site_fract_y
_atom_site_fract_z
_atom_site_occupancy
_atom_site_U_iso_or_equiv
_atom_site_calc_flag
_atom_site_refinement_flags
Cu1 Cu Uani 0.07788(7) -0.32969(6) -0.54659(7) 1.000 0.0344(3) . .
Cu2 Cu Uani -0.02857(7) -0.68637(6) 0.04280(7) 1.000 0.0356(3) . .
O1 O Uani -0.1561(5) -0.5005(5) -0.5907(5) 1.000 0.0460(19) . .
O2 O Uani 0.1872(5) -0.5058(5) -0.7850(5) 1.000 0.0411(19) . .
O3 O Uani -0.1537(5) -0.4879(5) -0.2282(5) 1.000 0.0442(19) . .
O4 O Uani 0.2005(4) -0.5137(4) -0.1387(4) 1.000 0.0382(17) . .
O5 O Uani -0.1679(6) -0.7371(5) 0.1137(5) 1.000 0.053(2) . .
N1 N Uani -0.0525(5) -0.3976(5) -0.5465(5) 1.000 0.0326(19) . .
N2 N Uani 0.0155(6) -0.4929(5) -0.6887(5) 1.000 0.0370(19) . .
N3 N Uani 0.1636(6) -0.4169(6) -0.6539(5) 1.000 0.039(2) . .
N4 N Uani 0.0226(6) -0.2849(5) -0.4069(5) 1.000 0.036(2) . .
N5 N Uani -0.0051(6) -0.1772(5) -0.4014(6) 1.000 0.042(2) . .
N6 N Uani -0.0168(6) -0.1742(5) -0.3022(6) 1.000 0.040(2) . .
N7 N Uani 0.0050(7) -0.1709(6) -0.6503(6) 1.000 0.049(3) . .
N8 N Uani 0.2165(7) -0.2740(7) -0.5386(7) 1.000 0.052(3) . .
N9 N Uani 0.1041(5) -0.6225(4) -0.0228(5) 1.000 0.0303(19) . .
N10 N Uani 0.0292(5) -0.5215(5) -0.1829(5) 1.000 0.0312(19) . .
N11 N Uani -0.1176(6) -0.5929(5) -0.0703(5) 1.000 0.039(2) . .
N12 N Uani 0.0341(5) -0.7328(5) 0.1841(5) 1.000 0.0371(19) . .
N13 N Uani 0.0778(6) -0.8370(5) 0.2237(6) 1.000 0.041(2) . .
N14 N Uani 0.1049(6) -0.8409(5) 0.3156(6) 1.000 0.042(2) . .
N15 N Uani 0.0366(7) -0.8413(5) -0.0204(6) 1.000 0.050(3) . .
C1 C Uani -0.1622(7) -0.3792(7) -0.4774(7) 1.000 0.037(3) . .
C2 C Uani -0.2152(9) -0.4708(8) -0.4926(8) 1.000 0.048(3) . .
C3 C Uani -0.0616(7) -0.4595(6) -0.6056(6) 1.000 0.038(3) . .
C4 C Uani 0.1217(7) -0.4691(6) -0.7050(7) 1.000 0.038(3) . .
C5 C Uani 0.2894(8) -0.4626(7) -0.7987(7) 1.000 0.047(3) . .
C6 C Uani 0.2883(7) -0.4250(6) -0.6943(7) 1.000 0.044(3) . .
C7 C Uani -0.2346(7) -0.2582(7) -0.5072(8) 1.000 0.046(3) . .
C8 C Uani -0.3389(9) -0.2398(9) -0.4225(9) 1.000 0.060(3) . .
C9 C Uani -0.2738(8) -0.2335(8) -0.6167(8) 1.000 0.054(3) . .
C10 C Uani 0.3686(8) -0.5057(7) -0.6190(7) 1.000 0.049(3) . .
C11 C Uani 0.3570(10) -0.6209(8) -0.5935(9) 1.000 0.065(4) . .
C12 C Uani 0.4944(8) -0.5013(10) -0.6629(10) 1.000 0.066(4) . .
C14 C Uani 0.0001(7) -0.2760(6) -0.2414(7) 1.000 0.038(2) . .
C15 C Uani 0.0262(7) -0.3476(6) -0.3088(6) 1.000 0.039(3) . .
C16 C Uani -0.0488(8) -0.0624(6) -0.2684(8) 1.000 0.049(3) . .
C17 C Uani -0.1767(8) -0.0138(7) -0.2583(8) 1.000 0.049(3) . .
C18 C Uani -0.2583(9) -0.0590(8) -0.2855(9) 1.000 0.061(3) . .
C19 C Uani -0.3762(10) -0.0048(11) -0.2772(10) 1.000 0.074(4) . .
C20 C Uani -0.4096(10) 0.0948(10) -0.2476(10) 1.000 0.070(4) . .
C21 C Uani -0.3319(10) 0.1427(9) -0.2215(10) 1.000 0.069(4) . .
C22 C Uani -0.2151(10) 0.0878(7) -0.2252(9) 1.000 0.059(4) . .
C23 C Uani 0.0619(7) -0.4723(6) -0.2916(6) 1.000 0.036(2) . .
C24 C Uani -0.0811(7) -0.5375(6) -0.1564(7) 1.000 0.039(3) . .
C26 C Uani -0.2594(8) -0.5275(8) -0.1886(7) 1.000 0.048(3) . .
C27 C Uani -0.2457(7) -0.5720(7) -0.0744(7) 1.000 0.044(3) . .
C28 C Uani -0.3122(7) -0.4921(7) -0.0022(8) 1.000 0.046(3) . .
C29 C Uani -0.2937(9) -0.3720(8) -0.0373(10) 1.000 0.061(4) . .
C30 C Uani -0.4411(7) -0.4914(9) 0.0064(10) 1.000 0.061(4) . .
C31 C Uani 0.1066(6) -0.5547(6) -0.1117(6) 1.000 0.033(2) . .
C32 C Uani 0.2655(7) -0.5451(6) -0.0495(7) 1.000 0.038(3) . .
C33 C Uani 0.2164(7) -0.6396(6) 0.0208(7) 1.000 0.037(3) . .
C34 C Uani 0.2912(8) -0.7557(7) 0.0163(7) 1.000 0.045(3) . .
C35 C Uani 0.3202(8) -0.7822(7) -0.0938(9) 1.000 0.054(3) . .
C36 C Uani 0.4002(8) -0.7750(8) 0.0684(9) 1.000 0.057(3) . .
C37 C Uani -0.0207(7) -0.5442(6) 0.2380(7) 1.000 0.036(2) . .
C38 C Uani 0.0280(6) -0.6696(6) 0.2582(6) 1.000 0.035(2) . .
C39 C Uani 0.0758(7) -0.7375(7) 0.3425(7) 1.000 0.043(3) . .
C40 C Uani 0.1655(10) -0.9479(7) 0.3791(8) 1.000 0.057(3) . .
C41 C Uani 0.2816(9) -0.9396(6) 0.3986(8) 1.000 0.053(3) . .
C42 C Uani 0.3062(11) -0.9276(8) 0.4924(9) 1.000 0.071(4) . .
C43 C Uani 0.4226(17) -0.9216(10) 0.5006(14) 1.000 0.100(7) . .
C44 C Uani 0.5047(12) -0.9284(12) 0.4273(15) 1.000 0.089(6) . .
C45 C Uani 0.4809(11) -0.9457(9) 0.3378(12) 1.000 0.080(5) . .
C46 C Uani 0.3753(10) -0.9497(8) 0.3176(9) 1.000 0.062(4) . .
C47 C Uani 0.0014(9) -0.1178(7) -0.7318(8) 1.000 0.050(3) . .
C48 C Uani -0.0044(19) -0.0492(10) -0.8314(11) 1.000 0.112(8) . .
C49 C Uani 0.3008(7) -0.2485(6) -0.5382(7) 1.000 0.044(3) . .
C50 C Uani 0.4081(8) -0.2254(8) -0.5376(9) 1.000 0.057(3) . .
C55 C Uani 0.0974(8) -0.9133(7) -0.0563(7) 1.000 0.046(3) . .
C56 C Uani 0.1717(9) -1.0061(8) -0.1069(9) 1.000 0.059(3) . .
N16 N Uani 0.2364(9) -0.1486(9) -0.3184(10) 1.000 0.076(4) . .
C53 C Uani 0.2866(10) -0.2053(9) -0.2548(11) 1.000 0.066(4) . .
C54 C Uani 0.3573(17) -0.2735(11) -0.1744(13) 1.000 0.111(7) . .
N17 N Uani -0.2614(10) 0.1080(9) 0.0530(10) 1.000 0.085(4) . .
C51 C Uani -0.2912(10) 0.0324(12) 0.0432(10) 1.000 0.076(5) . .
C52 C Uani -0.3277(10) -0.0622(10) 0.0235(11) 1.000 0.072(4) . .
N18 N Uani -0.2104(11) 0.2333(14) 0.3239(10) 1.000 0.104(6) . .
C58 C Uani -0.2326(10) 0.2331(12) 0.4090(12) 1.000 0.078(5) . .
C59 C Uani -0.2557(15) 0.2305(14) 0.5214(10) 1.000 0.093(6) . .
Cl1 Cl Uani 0.4679(2) 0.46627(17) -0.32821(19) 1.000 0.0545(8) . .
O6 O Uani 0.468(4) 0.3758(18) -0.3575(19) 1.000 0.33(2) . .
O7 O Uani 0.5396(12) 0.521(3) -0.3817(15) 1.000 0.269(15) . .
O8 O Uani 0.3574(8) 0.5328(15) -0.3475(9) 1.000 0.145(7) . .
O9 O Uani 0.4928(7) 0.4388(8) -0.2257(7) 1.000 0.078(3) . .
Cl2 Cl Uani 0.3795(2) -0.15452(17) 0.1372(2) 1.000 0.0553(8) . .
O14 O Uani 0.3785(7) -0.0473(6) 0.0753(7) 1.000 0.078(3) . .
O15 O Uani 0.4830(9) -0.1934(7) 0.1883(8) 1.000 0.095(4) . .
O16 O Uani 0.2849(8) -0.1482(7) 0.2146(8) 1.000 0.091(4) . .
O49 O Uani 0.3753(11) -0.2289(8) 0.0774(8) 1.000 0.100(4) . .
Cl3 Cl Uani 0.0077(2) -0.27996(15) 0.04311(18) 1.000 0.0481(7) . .
O17 O Uani -0.0515(6) -0.1797(5) -0.0202(5) 1.000 0.057(2) . .
O18 O Uani 0.1225(8) -0.2735(7) 0.0377(12) 1.000 0.117(5) . .
O19 O Uani -0.0346(11) -0.2863(6) 0.1441(7) 1.000 0.102(5) . .
O20 O Uani 0.0030(6) -0.3774(4) 0.0065(5) 1.000 0.051(2) . .
Cl4 Cl Uani 0.0341(2) 0.25968(16) -0.35869(19) 1.000 0.0534(7) . .
O10 O Uani 0.0538(7) 0.3496(5) -0.4407(5) 1.000 0.062(2) . .
O11 O Uani 0.0262(9) 0.1697(6) -0.4015(7) 1.000 0.090(4) . .
O12 O Uani -0.0718(9) 0.2995(7) -0.2987(9) 1.000 0.101(4) . .
O13 O Uani 0.1145(14) 0.2309(12) -0.2922(9) 1.000 0.140(7) . .
H1 H Uiso -0.14420 -0.39320 -0.40400 1.000 0.0440 calc R
H2A H Uiso -0.20120 -0.53550 -0.43510 1.000 0.0570 calc R
H2B H Uiso -0.29920 -0.44310 -0.49710 1.000 0.0570 calc R
H5A H Uiso 0.35970 -0.52090 -0.81120 1.000 0.0560 calc R
H5B H Uiso 0.28540 -0.39910 -0.85750 1.000 0.0560 calc R
H6 H Uiso 0.30510 -0.34990 -0.70820 1.000 0.0530 calc R
H7 H Uiso -0.18570 -0.20640 -0.50540 1.000 0.0550 calc R
H8A H Uiso -0.38240 -0.29620 -0.41680 1.000 0.0720 calc R
H8B H Uiso -0.38920 -0.16580 -0.44190 1.000 0.0720 calc R
H8C H Uiso -0.31040 -0.24600 -0.35590 1.000 0.0720 calc R
H9A H Uiso -0.21600 -0.27730 -0.66080 1.000 0.0650 calc R
H9B H Uiso -0.28270 -0.15430 -0.64600 1.000 0.0650 calc R
H9C H Uiso -0.34760 -0.25310 -0.61300 1.000 0.0650 calc R
H10 H Uiso 0.35290 -0.47690 -0.55290 1.000 0.0580 calc R
H11A H Uiso 0.27650 -0.62190 -0.57030 1.000 0.0780 calc R
H11B H Uiso 0.40550 -0.66280 -0.53820 1.000 0.0780 calc R
H11C H Uiso 0.38140 -0.65500 -0.65490 1.000 0.0780 calc R
H12A H Uiso 0.54710 -0.54320 -0.61090 1.000 0.0790 calc R
H12B H Uiso 0.50050 -0.42390 -0.68020 1.000 0.0790 calc R
H12C H Uiso 0.51490 -0.53410 -0.72530 1.000 0.0790 calc R
H14A H Uiso -0.00500 -0.29380 -0.16810 1.000 0.0460 calc R
H16A H Uiso -0.01890 -0.07140 -0.20090 1.000 0.0580 calc R
H16B H Uiso -0.01130 -0.01000 -0.31930 1.000 0.0580 calc R
H18 H Uiso -0.23440 -0.12710 -0.30990 1.000 0.0720 calc R
H19 H Uiso -0.43180 -0.03810 -0.29240 1.000 0.0880 calc R
H20 H Uiso -0.48870 0.13230 -0.24480 1.000 0.0840 calc R
H21 H Uiso -0.35700 0.21290 -0.20100 1.000 0.0830 calc R
H22 H Uiso -0.16150 0.11990 -0.20490 1.000 0.0710 calc R
H23A H Uiso 0.02440 -0.49920 -0.33880 1.000 0.0430 calc R
H23B H Uiso 0.14630 -0.49650 -0.30740 1.000 0.0430 calc R
H26A H Uiso -0.26470 -0.58680 -0.22370 1.000 0.0580 calc R
H26B H Uiso -0.32900 -0.46590 -0.19840 1.000 0.0580 calc R
H27 H Uiso -0.26930 -0.64400 -0.05300 1.000 0.0530 calc R
H28 H Uiso -0.28480 -0.52240 0.06800 1.000 0.0550 calc R
H29A H Uiso -0.21240 -0.37390 -0.03620 1.000 0.0730 calc R
H29B H Uiso -0.34100 -0.32480 0.00990 1.000 0.0730 calc R
H29C H Uiso -0.31610 -0.34190 -0.10760 1.000 0.0730 calc R
H30A H Uiso -0.46660 -0.47500 -0.06300 1.000 0.0730 calc R
H30B H Uiso -0.48600 -0.43450 0.04520 1.000 0.0730 calc R
H30C H Uiso -0.45240 -0.56430 0.04240 1.000 0.0730 calc R
H32A H Uiso 0.34870 -0.57150 -0.06980 1.000 0.0450 calc R
H32B H Uiso 0.25410 -0.48170 -0.01410 1.000 0.0450 calc R
H33 H Uiso 0.20190 -0.62770 0.09390 1.000 0.0450 calc R
H34 H Uiso 0.24670 -0.80960 0.05750 1.000 0.0530 calc R
H35A H Uiso 0.37770 -0.74280 -0.13200 1.000 0.0650 calc R
H35B H Uiso 0.25020 -0.75810 -0.12990 1.000 0.0650 calc R
H35C H Uiso 0.35090 -0.86230 -0.08940 1.000 0.0650 calc R
H36A H Uiso 0.44760 -0.72530 0.02870 1.000 0.0680 calc R
H36B H Uiso 0.44360 -0.85230 0.07140 1.000 0.0680 calc R
H36C H Uiso 0.37980 -0.75980 0.13870 1.000 0.0680 calc R
H37A H Uiso 0.00600 -0.51220 0.16680 1.000 0.0440 calc R
H37B H Uiso -0.10580 -0.52790 0.24390 1.000 0.0440 calc R
H39A H Uiso 0.08670 -0.71840 0.40480 1.000 0.0510 calc R
H40A H Uiso 0.11900 -0.96400 0.44580 1.000 0.0680 calc R
H40B H Uiso 0.17460 -1.00960 0.34190 1.000 0.0680 calc R
H42A H Uiso 0.24910 -0.92340 0.54970 1.000 0.0850 calc R
H43A H Uiso 0.43940 -0.91200 0.56500 1.000 0.1200 calc R
H44 H Uiso 0.57880 -0.92150 0.43600 1.000 0.1060 calc R
H45 H Uiso 0.54240 -0.95600 0.28470 1.000 0.0960 calc R
H46 H Uiso 0.36330 -0.95890 0.25140 1.000 0.0740 calc R
H48A H Uiso -0.05880 0.02220 -0.82670 1.000 0.1330 calc R
H48B H Uiso -0.03040 -0.08570 -0.87800 1.000 0.1330 calc R
H48C H Uiso 0.07200 -0.03690 -0.85830 1.000 0.1330 calc R
H50A H Uiso 0.45380 -0.28410 -0.48880 1.000 0.0690 calc R
H50B H Uiso 0.39630 -0.15390 -0.51640 1.000 0.0690 calc R
H50C H Uiso 0.44900 -0.22230 -0.60710 1.000 0.0690 calc R
H56A H Uiso 0.14660 -1.07470 -0.07750 1.000 0.0710 calc R
H56B H Uiso 0.25210 -1.01660 -0.09470 1.000 0.0710 calc R
H56C H Uiso 0.16460 -0.98730 -0.18140 1.000 0.0710 calc R
H54A H Uiso 0.30940 -0.28200 -0.10840 1.000 0.1330 calc R
H54B H Uiso 0.41810 -0.23780 -0.16850 1.000 0.1330 calc R
H54C H Uiso 0.39230 -0.34670 -0.19210 1.000 0.1330 calc R
H52A H Uiso -0.36040 -0.04160 -0.04310 1.000 0.0860 calc R
H52B H Uiso -0.38600 -0.08230 0.07870 1.000 0.0860 calc R
H52C H Uiso -0.26110 -0.12560 0.02190 1.000 0.0860 calc R
H59A H Uiso -0.18420 0.22610 0.55010 1.000 0.1110 calc R
H59B H Uiso -0.28570 0.16550 0.55470 1.000 0.1110 calc R
H59C H Uiso -0.31270 0.29820 0.53420 1.000 0.1110 calc R

loop_
_atom_type_symbol
_atom_type_description
_atom_type_scat_dispersion_real
_atom_type_scat_dispersion_imag
_atom_type_scat_source
O O 0.0106 0.0060 'International Tables Vol C Tables 4.2.6.8 and 6.1.1.4'
N N 0.0061 0.0033 'International Tables Vol C Tables 4.2.6.8 and 6.1.1.4'
Cu Cu 0.3201 1.2651 'International Tables Vol C Tables 4.2.6.8 and 6.1.1.4'
Cl Cl 0.1484 0.1585 'International Tables Vol C Tables 4.2.6.8 and 6.1.1.4'
H H 0.0000 0.0000 'International Tables Vol C Tables 4.2.6.8 and 6.1.1.4'
C C 0.0033 0.0016 'International Tables Vol C Tables 4.2.6.8 and 6.1.1.4'

loop_
_exptl_crystal_face_index_h_
_exptl_crystal_face_index_k
_exptl_crystal_face_index_l
_exptl_crystal_face_perp_dist
-2 0 9 0.0698
8 6 -5 0.1584
-9 -5 -10 0.1163
1 -3 7 0.0521
-7 6 8 0.0723
4 3 10 0.1238
1 3 -10 0.0949
2 -4 -3 0.0746

loop_
_geom_angle_atom_site_label_1
_geom_angle_atom_site_label_2
_geom_angle_atom_site_label_3
_geom_angle
_geom_angle_site_symmetry_1
_geom_angle_site_symmetry_3
_geom_angle_publ_flag
N1 Cu1 N3 87.8(3) . . yes
N1 Cu1 N4 94.4(3) . . yes
N1 Cu1 N7 95.3(3) . . yes
N1 Cu1 N8 174.8(3) . . yes
N3 Cu1 N4 160.8(3) . . yes
N3 Cu1 N7 98.9(3) . . yes
N3 Cu1 N8 91.2(3) . . yes
N4 Cu1 N7 99.8(3) . . yes
N4 Cu1 N8 84.9(3) . . yes
N7 Cu1 N8 90.0(3) . . yes
O5 Cu2 N9 174.6(2) . . yes
O5 Cu2 N11 90.5(3) . . yes
O5 Cu2 N12 86.4(3) . . yes
O5 Cu2 N15 91.0(3) . . yes
N9 Cu2 N11 88.4(3) . . yes
N9 Cu2 N12 92.7(3) . . yes
N9 Cu2 N15 94.4(3) . . yes
N11 Cu2 N12 158.5(3) . . yes
N11 Cu2 N15 99.6(3) . . yes
N12 Cu2 N15 101.7(3) . . yes
O6 Cl1 O8 103(2) . . yes
O6 Cl1 O9 108.0(12) . . yes
O7 Cl1 O8 106.1(14) . . yes
O7 Cl1 O9 108.6(9) . . yes
O8 Cl1 O9 116.4(6) . . yes
O6 Cl1 O7 115(2) . . yes
O14 Cl2 O16 110.4(5) . . yes
O14 Cl2 O49 111.0(6) . . yes
O14 Cl2 O15 108.8(5) . . yes
O15 Cl2 O49 109.3(7) . . yes
O16 Cl2 O49 109.6(7) . . yes
O15 Cl2 O16 107.7(6) . . yes
O17 Cl3 O18 106.7(6) . . yes
O17 Cl3 O20 111.4(4) . . yes
O18 Cl3 O19 106.6(9) . . yes
O17 Cl3 O19 111.4(5) . . yes
O19 Cl3 O20 110.6(5) . . yes
O18 Cl3 O20 109.9(5) . . yes
O10 Cl4 O12 107.9(5) . . yes
O10 Cl4 O13 111.3(7) . . yes
O10 Cl4 O11 109.5(5) . . yes
O11 Cl4 O13 112.8(8) . . yes
O12 Cl4 O13 104.7(8) . . yes
O11 Cl4 O12 110.3(6) . . yes
C2 O1 C3 104.3(7) . . yes
C4 O2 C5 106.7(7) . . yes
C24 O3 C26 104.6(7) . . yes
C31 O4 C32 107.2(6) . . yes
Cu1 N1 C1 125.1(5) . . yes
Cu1 N1 C3 127.8(6) . . yes
C1 N1 C3 107.1(7) . . yes
C3 N2 C37 120.1(7) . 1_554 yes
C4 N2 C37 120.3(7) . 1_554 yes
C3 N2 C4 119.5(7) . . yes
Cu1 N3 C4 126.6(6) . . yes
C4 N3 C6 108.0(7) . . yes
Cu1 N3 C6 125.2(5) . . yes
Cu1 N4 N5 119.0(5) . . yes
Cu1 N4 C15 130.6(5) . . yes
N5 N4 C15 109.4(6) . . yes
N4 N5 N6 105.6(6) . . yes
N5 N6 C14 113.1(7) . . yes
N5 N6 C16 119.3(7) . . yes
C14 N6 C16 127.7(8) . . yes
Cu1 N7 C47 148.9(7) . . yes
Cu1 N8 C49 174.6(8) . . yes
C31 N9 C33 107.8(6) . . yes
Cu2 N9 C31 125.1(5) . . yes
Cu2 N9 C33 127.1(5) . . yes
C23 N10 C31 121.1(6) . . yes
C23 N10 C24 118.6(7) . . yes
C24 N10 C31 120.3(7) . . yes
Cu2 N11 C27 126.4(5) . . yes
Cu2 N11 C24 128.5(6) . . yes
C24 N11 C27 105.1(7) . . yes
Cu2 N12 N13 122.1(5) . . yes
Cu2 N12 C38 129.4(5) . . yes
N13 N12 C38 108.2(6) . . yes
N12 N13 N14 107.9(6) . . yes
N13 N14 C40 121.3(7) . . yes
C39 N14 C40 126.4(8) . . yes
N13 N14 C39 112.2(7) . . yes
Cu2 N15 C55 161.9(8) . . yes
N1 C1 C2 101.8(7) . . yes
N1 C1 C7 110.5(7) . . yes
C2 C1 C7 116.0(8) . . no
O1 C2 C1 104.0(8) . . yes
O1 C3 N2 113.1(7) . . yes
O1 C3 N1 118.7(7) . . yes
N1 C3 N2 128.2(8) . . yes
O2 C4 N2 113.9(7) . . yes
O2 C4 N3 117.5(8) . . yes
N2 C4 N3 128.6(8) . . yes
O2 C5 C6 104.0(7) . . yes
N3 C6 C10 111.6(7) . . yes
N3 C6 C5 99.8(7) . . yes
C5 C6 C10 115.1(7) . . no
C1 C7 C8 107.7(8) . . no
C8 C7 C9 112.1(8) . . no
C1 C7 C9 112.3(8) . . no
C11 C10 C12 110.5(9) . . no
C6 C10 C11 116.6(9) . . no
C6 C10 C12 107.8(8) . . no
N6 C14 C15 104.6(8) . . yes
N4 C15 C14 107.4(7) . . yes
N4 C15 C23 121.0(7) . . yes
C14 C15 C23 131.5(7) . . no
N6 C16 C17 112.8(7) . . yes
C16 C17 C18 124.8(8) . . no
C16 C17 C22 117.2(9) . . no
C18 C17 C22 117.8(10) . . no
C17 C18 C19 120.7(10) . . no
C18 C19 C20 119.7(12) . . no
C19 C20 C21 121.4(12) . . no
C20 C21 C22 119.6(11) . . no
C17 C22 C21 120.7(10) . . no
N10 C23 C15 110.7(6) . . yes
O3 C24 N11 119.4(8) . . yes
N10 C24 N11 126.1(8) . . yes
O3 C24 N10 114.6(7) . . yes
O3 C26 C27 103.7(7) . . yes
N11 C27 C26 102.7(7) . . yes
N11 C27 C28 110.7(7) . . yes
C26 C27 C28 114.8(8) . . no
C27 C28 C29 113.6(8) . . no
C27 C28 C30 108.3(8) . . no
C29 C28 C30 111.1(8) . . no
O4 C31 N9 116.0(7) . . yes
O4 C31 N10 114.6(7) . . yes
N9 C31 N10 129.4(7) . . yes
O4 C32 C33 104.2(6) . . yes
C32 C33 C34 114.3(7) . . no
N9 C33 C32 101.4(6) . . yes
N9 C33 C34 110.9(7) . . yes
C33 C34 C36 110.3(8) . . no
C33 C34 C35 114.2(8) . . no
C35 C34 C36 110.9(8) . . no
N2 C37 C38 111.1(7) 1_556 . yes
N12 C38 C37 121.9(7) . . yes
N12 C38 C39 108.4(7) . . yes
C37 C38 C39 129.6(7) . . no
N14 C39 C38 103.2(7) . . yes
N14 C40 C41 110.0(8) . . yes
C42 C41 C46 117.1(11) . . no
C40 C41 C42 123.3(10) . . no
C40 C41 C46 119.6(9) . . no
C41 C42 C43 117.5(12) . . no
C42 C43 C44 124.9(16) . . no
C43 C44 C45 116.9(16) . . no
C44 C45 C46 124.8(14) . . no
C41 C46 C45 118.7(11) . . no
N7 C47 C48 178.3(11) . . yes
N8 C49 C50 175.9(9) . . yes
N15 C55 C56 176.9(11) . . yes
C7 C1 H1 109.44 . . no
N1 C1 H1 109.37 . . no
C2 C1 H1 109.41 . . no
H2A C2 H2B 109.00 . . no
O1 C2 H2A 110.94 . . no
O1 C2 H2B 110.89 . . no
C1 C2 H2A 111.01 . . no
C1 C2 H2B 110.94 . . no
C6 C5 H5A 111.00 . . no
C6 C5 H5B 111.03 . . no
H5A C5 H5B 108.97 . . no
O2 C5 H5B 110.88 . . no
O2 C5 H5A 110.87 . . no
N3 C6 H6 109.96 . . no
C5 C6 H6 109.93 . . no
C10 C6 H6 110.09 . . no
C1 C7 H7 108.20 . . no
C8 C7 H7 108.15 . . no
C9 C7 H7 108.19 . . no
C7 C8 H8A 109.45 . . no
C7 C8 H8B 109.49 . . no
C7 C8 H8C 109.50 . . no
H8A C8 H8B 109.44 . . no
H8A C8 H8C 109.39 . . no
H8B C8 H8C 109.54 . . no
C7 C9 H9B 109.45 . . no
C7 C9 H9C 109.49 . . no
H9A C9 H9B 109.39 . . no
H9A C9 H9C 109.47 . . no
H9B C9 H9C 109.48 . . no
C7 C9 H9A 109.53 . . no
C6 C10 H10 107.16 . . no
C11 C10 H10 107.22 . . no
C12 C10 H10 107.16 . . no
C10 C11 H11A 109.51 . . no
C10 C11 H11B 109.42 . . no
C10 C11 H11C 109.52 . . no
H11A C11 H11B 109.48 . . no
H11A C11 H11C 109.44 . . no
H11B C11 H11C 109.46 . . no
C10 C12 H12C 109.50 . . no
H12A C12 H12B 109.43 . . no
H12A C12 H12C 109.42 . . no
H12B C12 H12C 109.47 . . no
C10 C12 H12A 109.50 . . no
C10 C12 H12B 109.50 . . no
C15 C14 H14A 127.68 . . no
N6 C14 H14A 127.75 . . no
N6 C16 H16B 109.07 . . no
C17 C16 H16A 108.98 . . no
N6 C16 H16A 109.02 . . no
H16A C16 H16B 107.76 . . no
C17 C16 H16B 109.07 . . no
C17 C18 H18 119.64 . . no
C19 C18 H18 119.68 . . no
C18 C19 H19 120.19 . . no
C20 C19 H19 120.13 . . no
C21 C20 H20 119.29 . . no
C19 C20 H20 119.35 . . no
C20 C21 H21 120.16 . . no
C22 C21 H21 120.20 . . no
C21 C22 H22 119.64 . . no
C17 C22 H22 119.66 . . no
N10 C23 H23B 109.41 . . no
C15 C23 H23A 109.57 . . no
N10 C23 H23A 109.46 . . no
H23A C23 H23B 108.07 . . no
C15 C23 H23B 109.55 . . no
C27 C26 H26B 110.94 . . no
H26A C26 H26B 109.08 . . no
O3 C26 H26A 111.03 . . no
O3 C26 H26B 111.03 . . no
C27 C26 H26A 110.98 . . no
C28 C27 H27 109.47 . . no
N11 C27 H27 109.41 . . no
C26 C27 H27 109.53 . . no
C29 C28 H28 107.89 . . no
C27 C28 H28 107.94 . . no
C30 C28 H28 107.86 . . no
C28 C29 H29B 109.46 . . no
C28 C29 H29A 109.48 . . no
C28 C29 H29C 109.45 . . no
H29A C29 H29B 109.45 . . no
H29A C29 H29C 109.48 . . no
H29B C29 H29C 109.51 . . no
C28 C30 H30A 109.44 . . no
C28 C30 H30B 109.48 . . no
C28 C30 H30C 109.47 . . no
H30A C30 H30C 109.45 . . no
H30B C30 H30C 109.49 . . no
H30A C30 H30B 109.50 . . no
O4 C32 H32A 110.92 . . no
O4 C32 H32B 110.91 . . no
C33 C32 H32B 110.94 . . no
H32A C32 H32B 108.90 . . no
C33 C32 H32A 110.96 . . no
N9 C33 H33 109.96 . . no
C32 C33 H33 110.02 . . no
C34 C33 H33 109.99 . . no
C33 C34 H34 107.05 . . no
C35 C34 H34 106.99 . . no
C36 C34 H34 107.06 . . no
C34 C35 H35A 109.44 . . no
H35A C35 H35B 109.41 . . no
H35A C35 H35C 109.53 . . no
H35B C35 H35C 109.46 . . no
C34 C35 H35B 109.45 . . no
C34 C35 H35C 109.53 . . no
C34 C36 H36A 109.48 . . no
H36A C36 H36B 109.47 . . no
C34 C36 H36B 109.47 . . no
C34 C36 H36C 109.51 . . no
H36A C36 H36C 109.42 . . no
H36B C36 H36C 109.48 . . no
N2 C37 H37B 109.45 1_556 . no
C38 C37 H37A 109.36 . . no
C38 C37 H37B 109.39 . . no
H37A C37 H37B 108.00 . . no
N2 C37 H37A 109.45 1_556 . no
N14 C39 H39A 128.44 . . no
C38 C39 H39A 128.39 . . no
N14 C40 H40A 109.73 . . no
N14 C40 H40B 109.62 . . no
C41 C40 H40A 109.66 . . no
C41 C40 H40B 109.64 . . no
H40A C40 H40B 108.19 . . no
C41 C42 H42A 121.24 . . no
C43 C42 H42A 121.28 . . no
C44 C43 H43A 117.52 . . no
C42 C43 H43A 117.60 . . no
C43 C44 H44 121.54 . . no
C45 C44 H44 121.53 . . no
C46 C45 H45 117.61 . . no
C44 C45 H45 117.60 . . no
C45 C46 H46 120.69 . . no
C41 C46 H46 120.59 . . no
C47 C48 H48C 109.47 . . no
H48A C48 H48B 109.48 . . no
H48A C48 H48C 109.51 . . no
H48B C48 H48C 109.47 . . no
C47 C48 H48A 109.49 . . no
C47 C48 H48B 109.41 . . no
C49 C50 H50B 109.42 . . no
C49 C50 H50A 109.42 . . no
C49 C50 H50C 109.51 . . no
H50A C50 H50B 109.49 . . no
H50A C50 H50C 109.44 . . no
H50B C50 H50C 109.55 . . no
C55 C56 H56A 109.42 . . no
C55 C56 H56B 109.43 . . no
C55 C56 H56C 109.44 . . no
H56A C56 H56C 109.46 . . no
H56B C56 H56C 109.52 . . no
H56A C56 H56B 109.56 . . no
N16 C53 C54 175.9(14) . . yes
C53 C54 H54A 109.49 . . no
C53 C54 H54C 109.47 . . no
H54A C54 H54B 109.52 . . no
C53 C54 H54B 109.42 . . no
H54A C54 H54C 109.50 . . no
H54B C54 H54C 109.42 . . no
N17 C51 C52 176.3(14) . . yes
C51 C52 H52A 109.47 . . no
C51 C52 H52B 109.38 . . no
C51 C52 H52C 109.45 . . no
H52A C52 H52B 109.47 . . no
H52B C52 H52C 109.53 . . no
H52A C52 H52C 109.52 . . no
N18 C58 C59 177.2(16) . . yes
C58 C59 H59B 109.48 . . no
C58 C59 H59C 109.50 . . no
H59A C59 H59C 109.46 . . no
H59B C59 H59C 109.40 . . no
H59A C59 H59B 109.42 . . no
C58 C59 H59A 109.57 . . no

loop_
_geom_bond_atom_site_label_1
_geom_bond_atom_site_label_2
_geom_bond_distance
_geom_bond_site_symmetry_2
_geom_bond_publ_flag
Cu1 N1 1.988(6) . yes
Cu1 N3 1.999(7) . yes
Cu1 N4 2.032(7) . yes
Cu1 N7 2.227(8) . yes
Cu1 N8 2.009(9) . yes
Cu2 O5 1.995(7) . yes
Cu2 N9 1.989(6) . yes
Cu2 N11 1.966(7) . yes
Cu2 N12 2.041(7) . yes
Cu2 N15 2.219(7) . yes
Cl1 O8 1.407(14) . yes
Cl1 O9 1.391(9) . yes
Cl1 O7 1.29(2) . yes
Cl1 O6 1.29(3) . yes
Cl2 O15 1.434(11) . yes
Cl2 O14 1.428(8) . yes
Cl2 O16 1.420(10) . yes
Cl2 O49 1.378(11) . yes
Cl3 O17 1.441(7) . yes
Cl3 O20 1.445(6) . yes
Cl3 O18 1.403(11) . yes
Cl3 O19 1.359(10) . yes
Cl4 O10 1.440(7) . yes
Cl4 O13 1.338(16) . yes
Cl4 O11 1.416(9) . yes
Cl4 O12 1.438(11) . yes
O1 C2 1.469(12) . yes
O1 C3 1.349(11) . yes
O2 C4 1.324(11) . yes
O2 C5 1.453(12) . yes
O3 C24 1.333(11) . yes
O3 C26 1.479(12) . yes
O4 C31 1.342(9) . yes
O4 C32 1.447(10) . yes
N1 C1 1.494(11) . yes
N1 C3 1.263(10) . yes
N2 C3 1.402(10) . yes
N2 C4 1.372(12) . yes
N2 C37 1.459(11) 1_554 yes
N3 C6 1.509(12) . yes
N3 C4 1.280(11) . yes
N4 C15 1.373(10) . yes
N4 N5 1.337(9) . yes
N5 N6 1.316(11) . yes
N6 C14 1.350(11) . yes
N6 C16 1.521(10) . yes
N7 C47 1.146(13) . yes
N8 C49 1.150(12) . yes
N9 C33 1.502(11) . yes
N9 C31 1.304(10) . yes
N10 C23 1.485(10) . yes
N10 C24 1.385(11) . yes
N10 C31 1.355(10) . yes
N11 C24 1.290(11) . yes
N11 C27 1.509(12) . yes
N12 C38 1.386(10) . yes
N12 N13 1.312(9) . yes
N13 N14 1.301(11) . yes
N14 C40 1.503(12) . yes
N14 C39 1.381(11) . yes
N15 C55 1.158(11) . yes
N16 C53 1.123(18) . yes
N17 C51 1.150(19) . yes
N18 C58 1.13(2) . yes
C1 C2 1.531(14) . no
C1 C7 1.555(13) . no
C5 C6 1.564(13) . no
C6 C10 1.522(13) . no
C7 C9 1.542(14) . no
C7 C8 1.567(15) . no
C10 C12 1.558(15) . no
C10 C11 1.468(14) . no
C14 C15 1.363(11) . no
C15 C23 1.504(11) . no
C16 C17 1.505(14) . no
C17 C22 1.397(13) . no
C17 C18 1.390(15) . no
C18 C19 1.411(17) . no
C19 C20 1.351(19) . no
C20 C21 1.367(18) . no
C21 C22 1.401(17) . no
C26 C27 1.520(13) . no
C27 C28 1.540(13) . no
C28 C29 1.561(14) . no
C28 C30 1.544(13) . no
C32 C33 1.546(12) . no
C33 C34 1.523(12) . no
C34 C36 1.519(14) . no
C34 C35 1.546(14) . no
C37 C38 1.525(11) . no
C38 C39 1.358(12) . no
C40 C41 1.500(17) . no
C41 C46 1.444(16) . no
C41 C42 1.375(16) . no
C42 C43 1.45(3) . no
C43 C44 1.29(3) . no
C44 C45 1.34(2) . no
C45 C46 1.360(19) . no
C47 C48 1.419(17) . no
C49 C50 1.406(13) . no
C55 C56 1.505(14) . no
C1 H1 1.0008 . no
C2 H2B 0.9904 . no
C2 H2A 0.9902 . no
C5 H5B 0.9902 . no
C5 H5A 0.9902 . no
C6 H6 1.0003 . no
C7 H7 1.0003 . no
C8 H8C 0.9789 . no
C8 H8B 0.9802 . no
C8 H8A 0.9797 . no
C9 H9C 0.9800 . no
C9 H9A 0.9801 . no
C9 H9B 0.9801 . no
C10 H10 1.0003 . no
C11 H11B 0.9810 . no
C11 H11A 0.9795 . no
C11 H11C 0.9801 . no
C12 H12B 0.9800 . no
C12 H12C 0.9812 . no
C12 H12A 0.9801 . no
C14 H14A 0.9491 . no
C16 H16B 0.9892 . no
C16 H16A 0.9911 . no
C18 H18 0.9501 . no
C19 H19 0.9492 . no
C20 H20 0.9494 . no
C21 H21 0.9503 . no
C22 H22 0.9488 . no
C23 H23B 0.9903 . no
C23 H23A 0.9896 . no
C26 H26B 0.9899 . no
C26 H26A 0.9902 . no
C27 H27 0.9998 . no
C28 H28 0.9997 . no
C29 H29C 0.9800 . no
C29 H29B 0.9802 . no
C29 H29A 0.9798 . no
C30 H30C 0.9796 . no
C30 H30B 0.9794 . no
C30 H30A 0.9796 . no
C32 H32B 0.9901 . no
C32 H32A 0.9899 . no
C33 H33 1.0009 . no
C34 H34 1.0009 . no
C35 H35B 0.9809 . no
C35 H35A 0.9798 . no
C35 H35C 0.9796 . no
C36 H36A 0.9806 . no
C36 H36C 0.9802 . no
C36 H36B 0.9800 . no
C37 H37B 0.9899 . no
C37 H37A 0.9889 . no
C39 H39A 0.9503 . no
C40 H40B 0.9910 . no
C40 H40A 0.9898 . no
C42 H42A 0.9509 . no
C43 H43A 0.9503 . no
C44 H44 0.9496 . no
C45 H45 0.9507 . no
C46 H46 0.9512 . no
C48 H48C 0.9799 . no
C48 H48B 0.9804 . no
C48 H48A 0.9794 . no
C50 H50B 0.9792 . no
C50 H50C 0.9805 . no
C50 H50A 0.9807 . no
C56 H56B 0.9796 . no
C56 H56C 0.9797 . no
C56 H56A 0.9799 . no
C53 C54 1.45(2) . no
C54 H54C 0.9799 . no
C54 H54B 0.9808 . no
C54 H54A 0.9798 . no
C51 C52 1.471(19) . no
C52 H52C 0.9797 . no
C52 H52A 0.9798 . no
C52 H52B 0.9805 . no
C58 C59 1.48(2) . no
C59 H59B 0.9800 . no
C59 H59C 0.9810 . no
C59 H59A 0.9804 . no

loop_
_geom_contact_atom_site_label_1
_geom_contact_atom_site_label_2
_geom_contact_distance
_geom_contact_site_symmetry_2
_geom_contact_publ_flag
Cu1 N2 3.382(7) . no
Cu1 N6 4.043(7) . no
Cu2 O20 3.964(6) . no
Cu2 N10 3.361(7) . no
Cu1 H7 3.1862 . no
Cu1 H23B 3.4966 . no
Cu1 H10 3.3597 . no
Cu1 H23A 3.2101 . no
Cu2 H28 3.2654 . no
Cu2 H34 3.3009 . no
Cu2 H37A 3.1792 . no
Cu2 H37B 3.5698 . no
Cl3 C48 3.644(14) 1_556 no
Cl2 H6 3.0984 1_556 no
Cl2 H46 3.1393 1_565 no
Cl3 H37A 3.0525 . no
Cl3 H48B 2.7952 1_556 no
Cl3 H14A 2.8863 . no
Cl4 H39A 3.0853 1_564 no
Cl4 H23A 3.1048 1_565 no
O1 C38 3.418(10) 1_554 no
O1 N1 2.247(9) . no
O1 C9 3.280(12) . no
O2 C33 3.325(11) 1_554 no
O2 C38 3.104(10) 1_554 no
O2 C11 3.348(14) . no
O3 O12 2.932(11) 1_545 no
O3 C29 3.249(14) . no
O3 C1 3.309(11) . no
O3 C15 3.095(11) . no
O4 O8 3.160(13) 1_545 no
O4 O20 3.220(8) . no
O4 C35 3.296(10) . no
O4 C15 3.319(10) . no
O5 N15 3.011(10) . no
O5 N12 2.762(10) . no
O5 C27 2.987(11) . no
O5 N17 2.821(14) 1_545 no
O5 N11 2.812(9) . no
O5 N18 2.731(14) 1_545 no
O5 C28 3.311(11) . no
O8 C49 3.326(17) 1_565 no
O8 O4 3.160(13) 1_565 no
O9 C32 3.333(13) 1_565 no
O10 C39 3.265(11) 1_564 no
O10 C23 3.352(10) 1_565 no
O10 C3 3.074(10) 1_565 no
O10 N1 3.216(9) 1_565 no
O11 C39 3.373(13) 1_564 no
O11 C16 3.363(12) . no
O12 O3 2.932(11) 1_565 no
O12 C24 3.073(13) 1_565 no
O12 C26 3.152(14) 1_565 no
O13 C55 3.279(15) 1_565 no
O16 C49 3.274(14) 1_556 no
O16 C47 3.334(15) 1_556 no
O17 C14 3.348(11) . no
O17 C52 3.303(15) . no
O17 C16 3.314(12) . no
O18 C5 3.325(15) 1_556 no
O19 C37 3.212(11) . no
O19 C4 3.128(13) 1_556 no
O19 C47 3.126(13) 1_556 no
O19 N2 3.037(11) 1_556 no
O19 C48 3.221(17) 1_556 no
O20 O4 3.220(8) . no
O20 C32 3.408(11) . no
O20 C31 2.935(9) . no
O20 N9 3.122(7) . no
O20 Cu2 3.964(6) . no
O20 C14 3.272(11) . no
O20 C37 3.358(11) . no
O49 C5 3.405(14) 1_556 no
O1 H9A 2.7210 . no
O1 H37B 2.2743 1_554 no
O2 H33 2.4298 1_554 no
O2 H37A 2.4002 1_554 no
O3 H29C 2.8873 . no
O3 H1 2.3876 . no
O3 H23A 2.4123 . no
O4 H23B 2.3823 . no
O5 H28 2.7046 . no
O5 H27 2.5939 . no
O6 H59C 2.8638 1_654 no
O6 H11B 2.8041 1_565 no
O7 H50A 2.6050 1_565 no
O8 H10 2.7750 1_565 no
O8 H23B 2.6372 1_565 no
O9 H32A 2.5085 1_565 no
O10 H39A 2.3448 1_564 no
O10 H23A 2.5114 1_565 no
O11 H39A 2.7551 1_564 no
O11 H42A 2.6891 1_564 no
O11 H16B 2.4338 . no
O11 H59A 2.5949 1_554 no
O11 H40A 2.8499 1_564 no
O12 H2A 2.7560 1_565 no
O12 H26A 2.5881 1_565 no
O12 H22 2.7569 . no
O13 H56C 2.7970 1_565 no
O14 H46 2.7787 1_565 no
O14 H35C 2.8274 1_565 no
O14 H36B 2.7801 1_565 no
O14 H56B 2.8191 1_565 no
O15 H50C 2.6530 1_556 no
O16 H48C 2.7931 1_556 no
O16 H6 2.5059 1_556 no
O16 H40B 2.6763 1_565 no
O17 H52C 2.4588 . no
O17 H14A 2.6074 . no
O17 H48B 2.5260 1_556 no
O17 H16A 2.5284 . no
O18 H56A 2.7164 1_565 no
O18 H54A 2.7507 . no
O18 H32B 2.8764 . no
O18 H5B 2.5623 1_556 no
O19 H48B 2.5155 1_556 no
O19 H37A 2.7388 . no
O20 H14A 2.3399 . no
O20 H29A 2.7361 . no
O20 H37A 2.4250 . no
O49 H5B 2.5984 1_556 no
O49 H30B 2.7930 1_655 no
N1 O1 2.247(9) . no
N1 N3 2.765(10) . no
N1 N4 2.949(9) . no
N1 N7 3.118(10) . no
N1 C4 2.870(11) . no
N1 O10 3.216(9) 1_545 no
N2 O19 3.037(11) 1_554 no
N2 Cu1 3.382(7) . no
N3 C3 2.869(12) . no
N3 N7 3.216(11) . no
N3 N8 2.864(11) . no
N3 N1 2.765(10) . no
N4 N7 3.261(10) . no
N4 N1 2.949(9) . no
N4 C1 3.138(11) . no
N4 N8 2.728(11) . no
N5 N8 3.136(12) . no
N5 N7 3.284(11) . no
N5 C18 3.349(13) . no
N6 Cu1 4.043(7) . no
N6 N16 3.136(14) . no
N7 N4 3.261(10) . no
N7 N8 2.998(12) . no
N7 N5 3.284(11) . no
N7 N1 3.118(10) . no
N7 N3 3.216(11) . no
N8 N5 3.136(12) . no
N8 N3 2.864(11) . no
N8 C6 3.013(12) . no
N8 N7 2.998(12) . no
N8 C10 3.340(13) . no
N8 N4 2.728(11) . no
N9 N12 2.918(9) . no
N9 C24 2.902(11) . no
N9 N15 3.091(9) . no
N9 O20 3.122(7) . no
N9 N11 2.758(10) . no
N10 Cu2 3.361(7) . no
N11 N9 2.758(10) . no
N11 C31 2.834(11) . no
N11 O5 2.812(9) . no
N11 N15 3.200(9) . no
N12 N9 2.918(9) . no
N12 O5 2.762(10) . no
N12 C33 3.133(11) . no
N13 C48 3.363(18) 1_546 no
N15 N11 3.200(9) . no
N15 O5 3.011(10) . no
N15 C48 3.312(16) 1_546 no
N15 N9 3.091(9) . no
N16 C49 3.351(15) . no
N16 C16 3.346(15) . no
N16 N6 3.136(14) . no
N17 O5 2.821(14) 1_565 no
N18 C38 3.355(16) 1_565 no
N18 O5 2.731(14) 1_565 no
N1 H9A 2.6173 . no
N2 H39A 2.8218 1_554 no
N3 H11A 2.6835 . no
N4 H7 2.8554 . no
N4 H1 2.7179 . no
N5 H18 2.8269 . no
N5 H7 2.8958 . no
N6 H18 2.5540 . no
N7 H7 2.8447 . no
N8 H10 2.7008 . no
N8 H6 2.6223 . no
N9 H35B 2.6186 . no
N10 H14A 2.8612 . no
N11 H29A 2.8272 . no
N12 H33 2.7107 . no
N12 H34 2.9194 . no
N13 H34 2.8085 . no
N15 H48C 2.8957 1_546 no
N16 H56C 2.9197 1_565 no
C1 C15 3.578(12) . no
C1 O3 3.309(11) . no
C2 O7 3.13(2) 1_445 no
C3 O10 3.074(10) 1_545 no
C3 C9 3.303(13) . no
C4 O19 3.128(13) 1_554 no
C4 C39 3.507(12) 1_554 no
C4 C11 3.338(15) . no
C5 O49 3.405(14) 1_554 no
C5 O18 3.325(15) 1_554 no
C6 C49 3.421(12) . no
C8 C50 3.568(16) 1_455 no
C9 O1 3.280(12) . no
C9 C3 3.303(13) . no
C10 N8 3.340(13) . no
C10 C49 3.521(12) . no
C11 O2 3.348(14) . no
C11 C4 3.338(15) . no
C14 O20 3.272(11) . no
C14 O17 3.348(11) . no
C14 C31 3.573(11) . no
C15 C1 3.578(12) . no
C15 O3 3.095(11) . no
C15 O4 3.319(10) . no
C16 N16 3.346(15) . no
C16 O11 3.363(12) . no
C16 O17 3.314(12) . no
C18 N5 3.349(13) . no
C21 C59 3.428(19) 1_554 no
C21 C51 3.553(18) . no
C22 C51 3.519(17) . no
C22 C59 3.502(18) 1_554 no
C23 O10 3.352(10) 1_545 no
C24 C29 3.311(14) . no
C24 O12 3.073(13) 1_545 no
C26 O9 3.260(14) 1_445 no
C26 O12 3.152(14) 1_545 no
C28 O5 3.311(11) . no
C29 O3 3.249(14) . no
C29 C24 3.311(14) . no
C31 C14 3.573(11) . no
C31 O20 2.935(9) . no
C31 C35 3.323(12) . no
C32 O20 3.408(11) . no
C32 O9 3.333(13) 1_545 no
C33 O2 3.325(11) 1_556 no
C35 C55 3.449(14) . no
C35 O4 3.296(10) . no
C35 C31 3.323(12) . no
C36 C46 3.586(16) . no
C37 O19 3.212(11) . no
C37 O20 3.358(11) . no
C38 N18 3.355(16) 1_545 no
C38 O2 3.104(10) 1_556 no
C38 O1 3.418(10) 1_556 no
C39 O11 3.373(13) 1_546 no
C39 C4 3.507(12) 1_556 no
C39 O10 3.265(11) 1_546 no
C41 C50 3.517(13) 1_546 no
C46 C36 3.586(16) . no
C46 C50 3.562(15) 1_546 no
C47 O19 3.126(13) 1_554 no
C47 O16 3.334(15) 1_554 no
C48 O19 3.221(17) 1_554 no
C48 N15 3.312(16) 1_564 no
C48 C55 3.350(18) 1_564 no
C48 N13 3.363(18) 1_564 no
C48 Cl3 3.644(14) 1_554 no
C49 O16 3.274(14) 1_554 no
C49 C6 3.421(12) . no
C49 C10 3.521(12) . no
C49 O8 3.326(17) 1_545 no
C49 N16 3.351(15) . no
C50 C8 3.568(16) 1_655 no
C50 C46 3.562(15) 1_564 no
C50 C41 3.517(13) 1_564 no
C51 C22 3.519(17) . no
C51 C21 3.553(18) . no
C52 O17 3.303(15) . no
C53 C56 3.428(16) 1_565 no
C55 C48 3.350(18) 1_546 no
C55 C35 3.449(14) . no
C55 O13 3.279(15) 1_545 no
C56 C53 3.428(16) 1_545 no
C59 C22 3.502(18) 1_556 no
C59 C21 3.428(19) 1_556 no
C1 H23A 3.0037 . no
C2 H9A 2.9401 . no
C2 H9C 3.0460 . no
C2 H8A 2.8374 . no
C3 H9A 2.6034 . no
C4 H11A 2.8379 . no
C5 H32B 3.0331 1_554 no
C5 H12C 2.8850 . no
C5 H11C 2.8344 . no
C8 H50A 3.0016 1_455 no
C8 H18 2.8921 . no
C8 H2B 2.8691 . no
C9 H2B 2.8555 . no
C11 H5A 2.8984 . no
C12 H5A 2.8300 . no
C15 H1 2.8152 . no
C18 H8C 2.9789 . no
C19 H52A 3.0772 . no
C19 H59B 3.0479 1_554 no
C20 H59B 2.9129 1_554 no
C20 H52A 2.9404 . no
C21 H52A 2.9986 . no
C21 H59B 2.9144 1_554 no
C22 H59B 3.0545 1_554 no
C23 H1 2.9326 . no
C24 H29A 2.8947 . no
C26 H29C 2.6923 . no
C26 H30A 2.8089 . no
C29 H26B 2.8071 . no
C30 H26B 2.8511 . no
C31 H35B 2.7474 . no
C32 H35A 2.8881 . no
C32 H36A 2.8573 . no
C35 H32A 2.8797 . no
C35 H20 2.9708 1_645 no
C36 H32A 2.8055 . no
C36 H46 3.0545 . no
C38 H33 2.8649 . no
C41 H50B 2.7842 1_546 no
C42 H50B 2.8175 1_546 no
C46 H50B 2.9986 1_546 no
C46 H36C 3.0023 . no
C49 H10 2.8490 . no
C49 H6 2.8294 . no
C50 H8A 3.0332 1_655 no
C50 H9C 2.9313 1_655 no
C53 H56C 3.0697 1_565 no
C55 H35B 2.9671 . no
C55 H48C 2.7771 1_546 no
H1 C23 2.9326 . no
H1 H23A 2.3015 . no
H1 O3 2.3876 . no
H1 C15 2.8152 . no
H1 H8C 2.4734 . no
H1 N4 2.7179 . no
H2A O12 2.7560 1_545 no
H2B H8A 2.2831 . no
H2B H9C 2.5391 . no
H2B C9 2.8555 . no
H2B O7 2.3755 1_445 no
H2B C8 2.8691 . no
H5A H11C 2.3828 . no
H5A C12 2.8300 . no
H5A C11 2.8984 . no
H5A H12C 2.2918 . no
H5B O49 2.5984 1_554 no
H5B O18 2.5623 1_554 no
H6 N8 2.6223 . no
H6 C49 2.8294 . no
H6 Cl2 3.0984 1_554 no
H6 H12B 2.3558 . no
H6 O16 2.5059 1_554 no
H7 N4 2.8554 . no
H7 N7 2.8447 . no
H7 Cu1 3.1862 . no
H7 N5 2.8958 . no
H8A H50A 2.2828 1_455 no
H8A H9C 2.5442 . no
H8A O7 2.6565 1_445 no
H8A C50 3.0332 1_455 no
H8A H2B 2.2831 . no
H8A C2 2.8374 . no
H8C H18 2.1938 . no
H8C C18 2.9789 . no
H8C H1 2.4734 . no
H9A C3 2.6034 . no
H9A O1 2.7210 . no
H9A N1 2.6173 . no
H9A C2 2.9401 . no
H9C H50C 2.3799 1_455 no
H9C H8A 2.5442 . no
H9C C2 3.0460 . no
H9C C50 2.9313 1_455 no
H9C H2B 2.5391 . no
H10 Cu1 3.3597 . no
H10 N8 2.7008 . no
H10 O8 2.7750 1_545 no
H10 C49 2.8490 . no
H11A C4 2.8379 . no
H11A N3 2.6835 . no
H11B H12A 2.5330 . no
H11B O6 2.8041 1_545 no
H11C H5A 2.3828 . no
H11C C5 2.8344 . no
H11C H12C 2.4646 . no
H12A H11B 2.5330 . no
H12B H6 2.3558 . no
H12C C5 2.8850 . no
H12C H5A 2.2918 . no
H12C H11C 2.4646 . no
H14A Cl3 2.8863 . no
H14A O20 2.3399 . no
H14A N10 2.8612 . no
H14A O17 2.6074 . no
H16A O17 2.5284 . no
H16A H22 2.5798 . no
H16B O11 2.4338 . no
H18 H8C 2.1938 . no
H18 C8 2.8921 . no
H18 N6 2.5540 . no
H18 N5 2.8269 . no
H20 H35A 2.5230 1_465 no
H20 C35 2.9708 1_465 no
H22 O12 2.7569 . no
H22 H16A 2.5798 . no
H23A C1 3.0037 . no
H23A Cl4 3.1048 1_545 no
H23A Cu1 3.2101 . no
H23A O10 2.5114 1_545 no
H23A H1 2.3015 . no
H23A O3 2.4123 . no
H23B Cu1 3.4966 . no
H23B O4 2.3823 . no
H23B O8 2.6372 1_545 no
H26A O9 2.8690 1_445 no
H26A O12 2.5881 1_545 no
H26B H30A 2.2702 . no
H26B H29C 2.2353 . no
H26B C30 2.8511 . no
H26B O9 2.8375 1_445 no
H26B C29 2.8071 . no
H27 O5 2.5939 . no
H27 H30C 2.4687 . no
H28 O5 2.7046 . no
H28 Cu2 3.2654 . no
H29A C24 2.8947 . no
H29A O20 2.7361 . no
H29A N11 2.8272 . no
H29B H30B 2.4492 . no
H29C H26B 2.2353 . no
H29C C26 2.6923 . no
H29C O3 2.8873 . no
H30A H54C 2.5898 1_455 no
H30A C26 2.8089 . no
H30A H26B 2.2702 . no
H30A O9 2.7899 1_445 no
H30B H29B 2.4492 . no
H30B O49 2.7930 1_455 no
H30C H27 2.4687 . no
H32A O9 2.5085 1_545 no
H32A H35A 2.4200 . no
H32A C36 2.8055 . no
H32A C35 2.8797 . no
H32A H36A 2.2549 . no
H32B C5 3.0331 1_556 no
H32B O18 2.8764 . no
H33 H36C 2.4182 . no
H33 O2 2.4298 1_556 no
H33 N12 2.7107 . no
H33 C38 2.8649 . no
H34 Cu2 3.3009 . no
H34 N13 2.8085 . no
H34 N12 2.9194 . no
H35A C32 2.8881 . no
H35A H20 2.5230 1_645 no
H35A H36A 2.4889 . no
H35A H32A 2.4200 . no
H35B N9 2.6186 . no
H35B C55 2.9671 . no
H35B C31 2.7474 . no
H35C H56B 2.5697 . no
H35C O14 2.8274 1_545 no
H36A C32 2.8573 . no
H36A H32A 2.2549 . no
H36A H35A 2.4889 . no
H36B O14 2.7801 1_545 no
H36C H33 2.4182 . no
H36C C46 3.0023 . no
H37A O2 2.4002 1_556 no
H37A O19 2.7388 . no
H37A Cu2 3.1792 . no
H37A Cl3 3.0525 . no
H37A O20 2.4250 . no
H37B O1 2.2743 1_556 no
H37B Cu2 3.5698 . no
H39A O11 2.7551 1_546 no
H39A Cl4 3.0853 1_546 no
H39A N2 2.8218 1_556 no
H39A O10 2.3448 1_546 no
H40A H42A 2.4597 . no
H40A O11 2.8499 1_546 no
H40B H46 2.5875 . no
H40B O16 2.6763 1_545 no
H42A O11 2.6891 1_546 no
H42A H40A 2.4597 . no
H46 H40B 2.5875 . no
H46 O14 2.7787 1_545 no
H46 C36 3.0545 . no
H46 Cl2 3.1393 1_545 no
H48B Cl3 2.7952 1_554 no
H48B O17 2.5260 1_554 no
H48B O19 2.5155 1_554 no
H48C N15 2.8957 1_564 no
H48C O16 2.7931 1_554 no
H48C C55 2.7771 1_564 no
H50A O7 2.6050 1_545 no
H50A H8A 2.2828 1_655 no
H50A C8 3.0016 1_655 no
H50B C42 2.8175 1_564 no
H50B C46 2.9986 1_564 no
H50B C41 2.7842 1_564 no
H50C H9C 2.3799 1_655 no
H50C O15 2.6530 1_554 no
H52A C21 2.9986 . no
H52A C20 2.9404 . no
H52A C19 3.0772 . no
H52B O14 2.7713 1_455 no
H52B O15 2.4945 1_455 no
H52B Cl2 3.1463 1_455 no
H52C O17 2.4588 . no
H54A O18 2.7507 . no
H54C O9 2.7828 1_545 no
H54C H30A 2.5898 1_655 no
H56A O18 2.7164 1_545 no
H56B H35C 2.5697 . no
H56B O14 2.8191 1_545 no
H56C O13 2.7970 1_545 no
H56C N16 2.9197 1_545 no
H56C C53 3.0697 1_545 no
H59A O11 2.5949 1_556 no
H59B C20 2.9129 1_556 no
H59B C19 3.0479 1_556 no
H59B C21 2.9144 1_556 no
H59B C22 3.0545 1_556 no
H59C O6 2.8638 1_456 no

loop_
_geom_hbond_atom_site_label_D
_geom_hbond_atom_site_label_H
_geom_hbond_atom_site_label_A
_geom_hbond_distance_DH
_geom_hbond_distance_HA
_geom_hbond_distance_DA
_geom_hbond_angle_DHA
_geom_hbond_site_symmetry_A
_geom_hbond_publ_flag
C1 H1 O3 1.0000 2.3900 3.309(11) 153.00 . yes
C2 H2B O7 0.9900 2.3800 3.13(2) 132.00 1_445 yes
C5 H5B O18 0.9900 2.5600 3.325(15) 134.00 1_554 yes
C5 H5B O49 0.9900 2.6000 3.405(14) 139.00 1_554 yes
C6 H6 O16 1.0000 2.5100 3.453(12) 158.00 1_554 yes
C6 H6 N8 1.0000 2.6200 3.013(12) 103.00 . yes
C9 H9A N1 0.9800 2.6200 3.057(12) 107.00 . yes
C14 H14A O20 0.9500 2.3400 3.272(11) 167.00 . yes
C16 H16A O17 0.9900 2.5300 3.314(12) 136.00 . yes
C16 H16B O11 0.9900 2.4300 3.363(12) 156.00 . yes
C18 H18 N6 0.9500 2.5500 2.903(13) 102.00 . yes
C23 H23A O10 0.9900 2.5100 3.352(10) 143.00 1_545 yes
C26 H26A O12 0.9900 2.5900 3.152(14) 116.00 1_545 yes
C27 H27 O5 1.0000 2.5900 2.987(11) 103.00 . yes
C32 H32A O9 0.9900 2.5100 3.333(13) 141.00 1_545 yes
C33 H33 O2 1.0000 2.4300 3.325(11) 149.00 1_556 yes
C35 H35B N9 0.9800 2.6200 3.027(11) 105.00 . yes
C37 H37A O20 0.9900 2.4200 3.358(11) 157.00 . yes
C37 H37B O1 0.9900 2.2700 2.677(11) 103.00 1_556 yes
C39 H39A O10 0.9500 2.3400 3.265(11) 163.00 1_546 yes
C48 H48B O17 0.9800 2.5300 3.487(17) 167.00 1_554 yes
C48 H48B O19 0.9800 2.5200 3.221(17) 129.00 1_554 yes
C52 H52B O15 0.9800 2.4900 3.428(17) 159.00 1_455 yes
C52 H52C O17 0.9800 2.4600 3.303(15) 144.00 . yes
C59 H59A O11 0.9800 2.5900 3.55(2) 164.00 1_556 yes

loop_
_geom_torsion_atom_site_label_1
_geom_torsion_atom_site_label_2
_geom_torsion_atom_site_label_3
_geom_torsion_atom_site_label_4
_geom_torsion
_geom_torsion_site_symmetry_1
_geom_torsion_site_symmetry_2
_geom_torsion_publ_flag
N3 Cu1 N1 C1 177.0(6) . . no
N4 Cu1 N1 C1 16.2(6) . . no
N7 Cu1 N1 C1 -84.2(6) . . no
N3 Cu1 N1 C3 -6.0(7) . . no
N4 Cu1 N1 C3 -166.9(7) . . no
N7 Cu1 N1 C3 92.8(7) . . no
N1 Cu1 N3 C4 12.3(7) . . no
N7 Cu1 N3 C4 -82.6(8) . . no
N8 Cu1 N3 C4 -172.8(8) . . no
N1 Cu1 N3 C6 -172.6(6) . . no
N7 Cu1 N3 C6 92.4(6) . . no
N8 Cu1 N3 C6 2.3(7) . . no
N1 Cu1 N4 N5 -117.7(6) . . no
N7 Cu1 N4 N5 -21.6(7) . . no
N8 Cu1 N4 N5 67.4(7) . . no
N1 Cu1 N4 C15 75.3(8) . . no
N7 Cu1 N4 C15 171.5(8) . . no
N8 Cu1 N4 C15 -99.5(8) . . no
N8 Cu1 N7 C47 82.6(16) . . no
N1 Cu1 N7 C47 -97.2(16) . . no
N3 Cu1 N7 C47 -8.6(16) . . no
N4 Cu1 N7 C47 167.4(16) . . no
N12 Cu2 N11 C24 105.9(9) . . no
N15 Cu2 N11 C24 -81.8(7) . . no
O5 Cu2 N11 C27 6.4(6) . . no
N9 Cu2 N11 C24 12.4(7) . . no
N11 Cu2 N9 C31 -5.2(6) . . no
N12 Cu2 N9 C31 -163.8(6) . . no
N15 Cu2 N9 C31 94.3(6) . . no
N11 Cu2 N9 C33 172.7(6) . . no
N12 Cu2 N9 C33 14.2(6) . . no
N15 Cu2 N9 C33 -87.8(6) . . no
O5 Cu2 N11 C24 -172.9(7) . . no
O5 Cu2 N12 N13 77.9(6) . . no
N9 Cu2 N12 N13 -107.5(6) . . no
N11 Cu2 N12 N13 159.9(7) . . no
N15 Cu2 N12 N13 -12.4(7) . . no
N9 Cu2 N11 C27 -168.3(6) . . no
N12 Cu2 N11 C27 -74.8(10) . . no
N15 Cu2 N11 C27 97.5(6) . . no
N15 Cu2 N12 C38 175.7(6) . . no
O5 Cu2 N12 C38 -94.0(7) . . no
N9 Cu2 N12 C38 80.6(7) . . no
N11 Cu2 N12 C38 -12.0(12) . . no
C2 O1 C3 N2 171.5(7) . . no
C3 O1 C2 C1 17.7(9) . . no
C2 O1 C3 N1 -8.8(10) . . no
C5 O2 C4 N3 -6.4(10) . . no
C4 O2 C5 C6 16.3(8) . . no
C5 O2 C4 N2 173.3(7) . . no
C24 O3 C26 C27 17.8(9) . . no
C26 O3 C24 N11 -7.8(10) . . no
C26 O3 C24 N10 173.4(7) . . no
C31 O4 C32 C33 17.1(7) . . no
C32 O4 C31 N10 172.6(6) . . no
C32 O4 C31 N9 -9.2(8) . . no
Cu1 N1 C3 N2 -2.6(12) . . no
Cu1 N1 C1 C2 -167.0(6) . . no
Cu1 N1 C1 C7 69.2(8) . . no
Cu1 N1 C3 O1 177.8(5) . . no
C1 N1 C3 O1 -4.8(10) . . no
C3 N1 C1 C7 -108.3(8) . . no
C1 N1 C3 N2 174.8(8) . . no
C3 N1 C1 C2 15.5(9) . . no
C4 N2 C37 C38 82.1(9) 1_556 1_556 no
C4 N2 C3 O1 -171.9(7) . . no
C4 N2 C3 N1 8.5(12) . . no
C37 N2 C3 N1 -166.5(8) 1_554 . no
C37 N2 C3 O1 13.2(10) 1_554 . no
C3 N2 C4 N3 -0.9(13) . . no
C3 N2 C4 O2 179.3(7) . . no
C37 N2 C4 N3 174.0(8) 1_554 . no
C3 N2 C37 C38 -103.0(8) 1_556 1_556 no
C37 N2 C4 O2 -5.8(10) 1_554 . no
C6 N3 C4 O2 -7.2(10) . . no
Cu1 N3 C6 C5 -159.7(5) . . no
C4 N3 C6 C10 -105.9(8) . . no
C6 N3 C4 N2 173.1(8) . . no
Cu1 N3 C4 O2 168.6(6) . . no
C4 N3 C6 C5 16.1(8) . . no
Cu1 N3 C6 C10 78.3(8) . . no
Cu1 N3 C4 N2 -11.2(13) . . no
C15 N4 N5 N6 0.7(9) . . no
N5 N4 C15 C23 -176.5(8) . . no
Cu1 N4 C15 C14 167.8(6) . . no
Cu1 N4 N5 N6 -168.8(5) . . no
N5 N4 C15 C14 -0.1(10) . . no
Cu1 N4 C15 C23 -8.6(12) . . no
N4 N5 N6 C14 -1.1(10) . . no
N4 N5 N6 C16 -179.9(7) . . no
C14 N6 C16 C17 -92.9(11) . . no
C16 N6 C14 C15 179.7(8) . . no
N5 N6 C14 C15 1.1(10) . . no
N5 N6 C16 C17 85.7(10) . . no
C31 N9 C33 C34 -108.2(7) . . no
Cu2 N9 C31 N10 -7.3(11) . . no
C33 N9 C31 N10 174.4(8) . . no
Cu2 N9 C33 C34 73.6(8) . . no
Cu2 N9 C33 C32 -164.7(5) . . no
Cu2 N9 C31 O4 174.7(4) . . no
C31 N9 C33 C32 13.6(8) . . no
C33 N9 C31 O4 -3.5(8) . . no
C23 N10 C31 O4 16.9(10) . . no
C24 N10 C31 N9 16.0(12) . . no
C31 N10 C24 O3 171.1(7) . . no
C24 N10 C23 C15 85.0(8) . . no
C31 N10 C24 N11 -7.7(12) . . no
C23 N10 C24 N11 169.5(7) . . no
C23 N10 C31 N9 -161.1(7) . . no
C24 N10 C31 O4 -166.0(6) . . no
C31 N10 C23 C15 -97.8(8) . . no
C23 N10 C24 O3 -11.7(10) . . no
C27 N11 C24 N10 172.5(7) . . no
Cu2 N11 C24 O3 173.1(5) . . no
Cu2 N11 C24 N10 -8.2(12) . . no
Cu2 N11 C27 C28 74.5(8) . . no
C27 N11 C24 O3 -6.3(10) . . no
C24 N11 C27 C26 16.9(8) . . no
Cu2 N11 C27 C26 -162.5(6) . . no
C24 N11 C27 C28 -106.1(8) . . no
N13 N12 C38 C39 3.6(9) . . no
N13 N12 C38 C37 -179.1(7) . . no
Cu2 N12 C38 C37 -6.3(11) . . no
Cu2 N12 N13 N14 -176.9(5) . . no
C38 N12 N13 N14 -3.5(9) . . no
Cu2 N12 C38 C39 176.4(6) . . no
N12 N13 N14 C40 -175.4(8) . . no
N12 N13 N14 C39 2.2(10) . . no
N13 N14 C39 C38 0.1(10) . . no
C40 N14 C39 C38 177.5(9) . . no
C39 N14 C40 C41 -60.2(12) . . no
N13 N14 C40 C41 117.0(9) . . no
C2 C1 C7 C8 72.8(10) . . no
N1 C1 C7 C8 -172.0(7) . . no
C2 C1 C7 C9 -51.1(11) . . no
N1 C1 C7 C9 64.0(9) . . no
C7 C1 C2 O1 100.1(9) . . no
N1 C1 C2 O1 -19.9(9) . . no
O2 C5 C6 N3 -19.0(8) . . no
O2 C5 C6 C10 100.5(8) . . no
C5 C6 C10 C11 -53.2(11) . . no
N3 C6 C10 C11 59.6(10) . . no
N3 C6 C10 C12 -175.5(7) . . no
C5 C6 C10 C12 71.7(10) . . no
N6 C14 C15 C23 175.3(9) . . no
N6 C14 C15 N4 -0.5(10) . . no
N4 C15 C23 N10 -164.6(7) . . no
C14 C15 C23 N10 20.0(13) . . no
N6 C16 C17 C22 178.5(9) . . no
N6 C16 C17 C18 -5.7(14) . . no
C18 C17 C22 C21 -1.1(16) . . no
C16 C17 C22 C21 175.0(10) . . no
C16 C17 C18 C19 -177.4(10) . . no
C22 C17 C18 C19 -1.6(16) . . no
C17 C18 C19 C20 3.4(18) . . no
C18 C19 C20 C21 -3(2) . . no
C19 C20 C21 C22 0(2) . . no
C20 C21 C22 C17 2.0(18) . . no
O3 C26 C27 N11 -20.8(8) . . no
O3 C26 C27 C28 99.4(8) . . no
N11 C27 C28 C29 66.8(10) . . no
C26 C27 C28 C29 -48.9(11) . . no
C26 C27 C28 C30 74.9(10) . . no
N11 C27 C28 C30 -169.4(8) . . no
O4 C32 C33 C34 101.3(8) . . no
O4 C32 C33 N9 -18.1(7) . . no
N9 C33 C34 C35 58.9(10) . . no
C32 C33 C34 C35 -54.9(11) . . no
N9 C33 C34 C36 -175.5(7) . . no
C32 C33 C34 C36 70.7(10) . . no
N2 C37 C38 N12 -161.5(7) 1_556 . no
N2 C37 C38 C39 15.2(12) 1_556 . no
C37 C38 C39 N14 -179.2(8) . . no
N12 C38 C39 N14 -2.2(9) . . no
N14 C40 C41 C42 105.4(10) . . no
N14 C40 C41 C46 -77.6(10) . . no
C42 C41 C46 C45 -0.7(14) . . no
C40 C41 C42 C43 179.5(9) . . no
C46 C41 C42 C43 2.4(14) . . no
C40 C41 C46 C45 -177.8(9) . . no
C41 C42 C43 C44 -1.2(19) . . no
C42 C43 C44 C45 -2(2) . . no
C43 C44 C45 C46 4(2) . . no
C44 C45 C46 C41 -2.8(18) . . no
